data_4025978
loop_
_publ_author_name
'Mustafa J. Raihan'
'Veerababurao Kavala'
'Pateliya Mujjamil Habib'
'Qiao-Zhi Guan'
'Chun-Wei Kuo'
'Ching-Fa Yao'

_publ_section_title
;
 Synthesis of Isoxazoline N-Oxides via [Hydroxy(tosyloxy)iodo]benzene
 (HTIB)-Mediated Oxidative N-O Coupling
;
_journal_name_full 'Journal of Organic Chemistry'
_journal_page_first 424
_journal_page_last 434
_journal_paper_doi 10.1021/jo1018393
_journal_volume 76
_journal_year 2011
_chemical_formula_moiety 'C14 H16 N2 O4'
_chemical_formula_sum 'C14 H16 N2 O4'
_chemical_formula_weight 276.29
_chemical_name_systematic
;
 ?
;
_space_group_IT_number 2
_symmetry_cell_setting triclinic
_symmetry_space_group_name_Hall '-P 1'
_symmetry_space_group_name_H-M 'P -1'
_atom_sites_solution_hydrogens geom
_atom_sites_solution_primary direct
_atom_sites_solution_secondary difmap
_audit_creation_method SHELXL-97
_cell_angle_alpha 90.0380(10)
_cell_angle_beta 90.0260(10)
_cell_angle_gamma 90.037(2)
_cell_formula_units_Z 4
_cell_length_a 6.3130(2)
_cell_length_b 10.4530(3)
_cell_length_c 20.3210(7)
_cell_measurement_reflns_used 7893
_cell_measurement_temperature 200(2)
_cell_measurement_theta_max 25.028
_cell_measurement_theta_min 2.037
_cell_volume 1340.98(7)
_computing_cell_refinement 'HKL Scalepack (Otwinowski & Minor 1997)'
_computing_data_collection 'Collect (Nonius BV, 1997-2000)'
_computing_data_reduction 'HKL Denzo and Scalepack'
_computing_molecular_graphics 'Ortep-3 for Windows (Farrugia, 1997)'
_computing_publication_material 'WinGX publication routines (Farrugia, 1999)'
_computing_structure_refinement 'SHELXL-97 (Sheldrick, 1997)'
_computing_structure_solution 'SHELXS-86 (Sheldrick, 1986)'
_diffrn_ambient_temperature 200(2)
_diffrn_detector_area_resol_mean 9
_diffrn_measured_fraction_theta_full 0.959
_diffrn_measured_fraction_theta_max 0.959
_diffrn_measurement_device_type KappaCCD
_diffrn_measurement_method 'CCD rotation images, thick slices'
_diffrn_radiation_monochromator graphite
_diffrn_radiation_source 'fine-focus sealed tube'
_diffrn_radiation_type MoK\a
_diffrn_radiation_wavelength 0.71073
_diffrn_reflns_av_R_equivalents 0.0389
_diffrn_reflns_av_sigmaI/netI 0.0413
_diffrn_reflns_limit_h_max 7
_diffrn_reflns_limit_h_min -7
_diffrn_reflns_limit_k_max 12
_diffrn_reflns_limit_k_min -10
_diffrn_reflns_limit_l_max 24
_diffrn_reflns_limit_l_min -23
_diffrn_reflns_number 9089
_diffrn_reflns_theta_full 25.06
_diffrn_reflns_theta_max 25.06
_diffrn_reflns_theta_min 2.19
_exptl_absorpt_coefficient_mu 0.101
_exptl_absorpt_correction_T_max 0.9957
_exptl_absorpt_correction_T_min 0.9336
_exptl_absorpt_correction_type multi-scan
_exptl_absorpt_process_details
;
 ?
;
_exptl_crystal_colour colorless
_exptl_crystal_density_diffrn 1.369
_exptl_crystal_description prism
_exptl_crystal_F_000 584
_exptl_crystal_size_max 0.4
_exptl_crystal_size_mid 0.35
_exptl_crystal_size_min 0.3
_refine_diff_density_max 0.323
_refine_diff_density_min -0.431
_refine_diff_density_rms 0.135
_refine_ls_extinction_method none
_refine_ls_goodness_of_fit_ref 1.062
_refine_ls_hydrogen_treatment fixed
_refine_ls_matrix_type full
_refine_ls_number_parameters 361
_refine_ls_number_reflns 4521
_refine_ls_number_restraints 0
_refine_ls_restrained_S_all 1.062
_refine_ls_R_factor_all 0.0632
_refine_ls_R_factor_gt 0.0431
_refine_ls_shift/su_max 0.023
_refine_ls_shift/su_mean 0.003
_refine_ls_structure_factor_coef Fsqd
_refine_ls_weighting_details 'calc w=1/[\s^2^(Fo^2^)+(0.0853P)^2^+0.1862P] where P=(Fo^2^+2Fc^2^)/3'
_refine_ls_weighting_scheme calc
_refine_ls_wR_factor_gt 0.1232
_refine_ls_wR_factor_ref 0.1461
_reflns_number_gt 3414
_reflns_number_total 4521
_reflns_threshold_expression >2sigma(I)
_cod_data_source_file jo1018393_si_003.cif
_cod_data_source_block 10908
_cod_database_code 4025978

loop_
_symmetry_equiv_pos_as_xyz
'x, y, z'
'-x, -y, -z'

loop_
_atom_site_label
_atom_site_type_symbol
_atom_site_fract_x
_atom_site_fract_y
_atom_site_fract_z
_atom_site_U_iso_or_equiv
_atom_site_adp_type
_atom_site_occupancy
_atom_site_symmetry_multiplicity
_atom_site_calc_flag
_atom_site_refinement_flags
C1 C -0.9304(3) 0.14408(18) 0.86531(10) 0.0334(4) Uani 1 1 d .
C2 C -0.8188(3) 0.24743(18) 0.84173(9) 0.0352(5) Uani 1 1 d .
H2 H -0.8663 0.3325 0.8491 0.042 Uiso 1 1 calc R
C3 C -0.6354(3) 0.22301(18) 0.80703(10) 0.0421(5) Uani 1 1 d .
H3 H -0.5542 0.2921 0.7902 0.050 Uiso 1 1 calc R
C4 C -0.5690(3) 0.09829(18) 0.79664(10) 0.0397(5) Uani 1 1 d .
H4 H -0.4428 0.0831 0.7725 0.048 Uiso 1 1 calc R
C5 C -0.6840(3) -0.00531(17) 0.82102(9) 0.0315(4) Uani 1 1 d .
C6 C -0.8679(3) 0.01829(17) 0.85617(10) 0.0331(4) Uani 1 1 d .
H6 H -0.9493 -0.0502 0.8736 0.040 Uiso 1 1 calc R
C7 C -0.5969(3) -0.13714(17) 0.80964(9) 0.0328(4) Uani 1 1 d .
H7 H -0.5221 -0.1380 0.7663 0.039 Uiso 1 1 calc R
C8 C -0.4454(3) -0.19079(16) 0.86242(9) 0.0306(4) Uani 1 1 d .
H8 H -0.2960 -0.1652 0.8527 0.037 Uiso 1 1 calc R
C9 C -0.5020(3) -0.15820(18) 0.93387(9) 0.0338(4) Uani 1 1 d .
H9A H -0.5170 -0.0642 0.9379 0.041 Uiso 1 1 calc R
H9B H -0.6411 -0.1969 0.9444 0.041 Uiso 1 1 calc R
C10 C -0.3405(3) -0.20395(19) 0.98422(10) 0.0405(5) Uani 1 1 d .
H10A H -0.3867 -0.1746 1.0283 0.049 Uiso 1 1 calc R
H10B H -0.2034 -0.1618 0.9746 0.049 Uiso 1 1 calc R
C11 C -0.3034(4) -0.3480(2) 0.98734(11) 0.0475(5) Uani 1 1 d .
H11A H -0.2176 -0.3671 1.0269 0.057 Uiso 1 1 calc R
H11B H -0.4421 -0.3910 0.9928 0.057 Uiso 1 1 calc R
C12 C -0.1923(3) -0.4058(2) 0.92733(11) 0.0476(6) Uani 1 1 d .
H12A H -0.1153 -0.4837 0.9413 0.057 Uiso 1 1 calc R
H12B H -0.0862 -0.3438 0.9109 0.057 Uiso 1 1 calc R
C13 C -0.3412(3) -0.44076(18) 0.87107(11) 0.0417(5) Uani 1 1 d .
H13A H -0.2565 -0.4709 0.8331 0.050 Uiso 1 1 calc R
H13B H -0.4339 -0.5121 0.8852 0.050 Uiso 1 1 calc R
C14 C -0.4760(3) -0.33068(17) 0.84978(9) 0.0326(4) Uani 1 1 d .
C15 C -0.4311(3) -0.64412(17) 0.63444(10) 0.0333(4) Uani 1 1 d .
C16 C -0.3188(3) -0.74756(17) 0.65847(10) 0.0353(4) Uani 1 1 d .
H16 H -0.3668 -0.8327 0.6514 0.042 Uiso 1 1 calc R
C17 C -0.1356(3) -0.72327(19) 0.69289(10) 0.0425(5) Uani 1 1 d .
H17 H -0.0541 -0.7924 0.7096 0.051 Uiso 1 1 calc R
C18 C -0.0688(3) -0.59819(18) 0.70337(10) 0.0398(5) Uani 1 1 d .
H18 H 0.0575 -0.5829 0.7276 0.048 Uiso 1 1 calc R
C19 C -0.1836(3) -0.49475(17) 0.67899(9) 0.0308(4) Uani 1 1 d .
C20 C -0.3675(3) -0.51845(17) 0.64370(10) 0.0336(4) Uani 1 1 d .
H20 H -0.4485 -0.4498 0.6262 0.040 Uiso 1 1 calc R
C21 C -0.0970(3) -0.36251(17) 0.69028(9) 0.0328(4) Uani 1 1 d .
H21 H -0.0218 -0.3616 0.7336 0.039 Uiso 1 1 calc R
C22 C 0.0542(3) -0.30899(17) 0.63760(9) 0.0315(4) Uani 1 1 d .
H22 H 0.2035 -0.3347 0.6474 0.038 Uiso 1 1 calc R
C23 C -0.0023(3) -0.34152(18) 0.56604(9) 0.0346(4) Uani 1 1 d .
H23A H -0.0180 -0.4354 0.5620 0.041 Uiso 1 1 calc R
H23B H -0.1411 -0.3026 0.5555 0.041 Uiso 1 1 calc R
C24 C 0.1592(3) -0.29640(19) 0.51565(11) 0.0413(5) Uani 1 1 d .
H24A H 0.1124 -0.3255 0.4716 0.050 Uiso 1 1 calc R
H24B H 0.2960 -0.3388 0.5252 0.050 Uiso 1 1 calc R
C25 C 0.1969(4) -0.1518(2) 0.51281(11) 0.0468(5) Uani 1 1 d .
H25A H 0.2825 -0.1326 0.4732 0.056 Uiso 1 1 calc R
H25B H 0.0583 -0.1088 0.5074 0.056 Uiso 1 1 calc R
C26 C 0.3082(3) -0.0943(2) 0.57257(12) 0.0483(6) Uani 1 1 d .
H26A H 0.3847 -0.0162 0.5587 0.058 Uiso 1 1 calc R
H26B H 0.4147 -0.1562 0.5888 0.058 Uiso 1 1 calc R
C27 C 0.1591(3) -0.05991(18) 0.62909(11) 0.0419(5) Uani 1 1 d .
H27A H 0.2442 -0.0302 0.6671 0.050 Uiso 1 1 calc R
H27B H 0.0667 0.0116 0.6152 0.050 Uiso 1 1 calc R
C28 C 0.0245(3) -0.16920(17) 0.65009(9) 0.0335(4) Uani 1 1 d .
N1 N -1.1221(3) 0.16847(17) 0.90480(11) 0.0490(5) Uani 1 1 d .
N2 N -0.6560(3) -0.35022(15) 0.82180(8) 0.0389(4) Uani 1 1 d .
N3 N -0.6225(3) -0.66853(17) 0.59510(11) 0.0494(5) Uani 1 1 d .
N4 N -0.1562(3) -0.14986(14) 0.67815(9) 0.0388(4) Uani 1 1 d .
O1 O -1.2072(3) 0.07891(17) 0.93138(13) 0.0900(8) Uani 1 1 d .
O2 O -1.1876(3) 0.27740(16) 0.90857(12) 0.0782(6) Uani 1 1 d .
O3 O -0.7666(2) -0.23093(12) 0.80750(7) 0.0406(4) Uani 1 1 d .
O4 O -0.7571(3) -0.45030(13) 0.80695(9) 0.0582(5) Uani 1 1 d .
O5 O -0.6874(3) -0.77785(16) 0.59104(12) 0.0777(6) Uani 1 1 d .
O6 O -0.7072(3) -0.57887(16) 0.56844(13) 0.0891(8) Uani 1 1 d .
O7 O -0.2664(2) -0.26904(12) 0.69263(7) 0.0411(4) Uani 1 1 d .
O8 O -0.2569(3) -0.05018(13) 0.69294(9) 0.0586(5) Uani 1 1 d .

loop_
_atom_site_aniso_label
_atom_site_aniso_U_11
_atom_site_aniso_U_22
_atom_site_aniso_U_33
_atom_site_aniso_U_23
_atom_site_aniso_U_13
_atom_site_aniso_U_12
C1 0.0342(9) 0.0267(10) 0.0393(11) -0.0004(8) -0.0083(8) 0.0015(7)
C2 0.0536(11) 0.0198(9) 0.0323(11) 0.0022(8) -0.0083(9) 0.0020(8)
C3 0.0671(14) 0.0232(10) 0.0359(12) 0.0051(8) 0.0066(10) -0.0058(9)
C4 0.0586(12) 0.0257(10) 0.0350(11) 0.0026(8) 0.0086(9) -0.0016(9)
C5 0.0452(10) 0.0219(9) 0.0274(10) 0.0017(7) -0.0064(8) -0.0009(7)
C6 0.0373(10) 0.0217(9) 0.0403(11) 0.0038(8) -0.0066(8) -0.0030(7)
C7 0.0458(11) 0.0216(10) 0.0310(11) 0.0021(8) -0.0002(8) -0.0023(8)
C8 0.0344(9) 0.0207(9) 0.0367(11) 0.0014(8) -0.0004(8) -0.0010(7)
C9 0.0404(10) 0.0255(10) 0.0356(11) -0.0021(8) -0.0057(8) 0.0010(8)
C10 0.0519(12) 0.0303(11) 0.0393(12) -0.0035(9) -0.0115(9) 0.0026(9)
C11 0.0676(14) 0.0327(12) 0.0422(12) 0.0029(9) -0.0160(10) 0.0060(10)
C12 0.0547(13) 0.0299(12) 0.0582(15) -0.0018(10) -0.0133(11) 0.0130(9)
C13 0.0575(12) 0.0251(10) 0.0426(12) -0.0019(9) -0.0030(10) 0.0091(9)
C14 0.0448(11) 0.0216(9) 0.0315(10) -0.0010(8) -0.0001(8) 0.0004(8)
C15 0.0344(9) 0.0249(10) 0.0406(11) -0.0009(8) 0.0090(8) -0.0035(7)
C16 0.0546(12) 0.0183(9) 0.0331(11) 0.0000(8) 0.0077(9) -0.0047(8)
C17 0.0670(13) 0.0247(10) 0.0358(12) 0.0044(8) -0.0063(10) 0.0052(9)
C18 0.0582(12) 0.0281(10) 0.0329(11) 0.0031(8) -0.0086(9) -0.0010(9)
C19 0.0443(10) 0.0215(9) 0.0266(10) 0.0022(7) 0.0054(8) -0.0021(7)
C20 0.0370(10) 0.0226(10) 0.0411(11) 0.0029(8) 0.0064(8) 0.0021(7)
C21 0.0458(11) 0.0204(9) 0.0323(11) 0.0011(8) 0.0006(8) 0.0000(8)
C22 0.0347(9) 0.0215(9) 0.0385(11) 0.0009(8) -0.0020(8) -0.0005(7)
C23 0.0412(10) 0.0251(10) 0.0374(11) -0.0025(8) 0.0049(8) -0.0018(8)
C24 0.0521(12) 0.0319(11) 0.0400(12) -0.0033(9) 0.0112(9) -0.0049(9)
C25 0.0676(14) 0.0312(11) 0.0415(13) 0.0021(9) 0.0171(10) -0.0079(10)
C26 0.0531(12) 0.0316(12) 0.0602(15) -0.0028(10) 0.0132(11) -0.0136(9)
C27 0.0585(13) 0.0247(10) 0.0425(12) -0.0017(8) 0.0036(10) -0.0104(9)
C28 0.0457(11) 0.0229(10) 0.0318(10) 0.0003(8) 0.0000(8) -0.0017(8)
N1 0.0379(9) 0.0286(10) 0.0805(15) -0.0032(9) 0.0005(9) 0.0028(7)
N2 0.0576(10) 0.0178(8) 0.0414(10) -0.0004(7) -0.0107(8) -0.0007(7)
N3 0.0388(9) 0.0290(10) 0.0804(15) -0.0012(9) -0.0020(9) -0.0046(7)
N4 0.0560(10) 0.0170(8) 0.0433(10) -0.0032(7) 0.0098(8) -0.0011(7)
O1 0.0677(11) 0.0377(10) 0.165(2) 0.0100(12) 0.0564(13) 0.0005(9)
O2 0.0623(11) 0.0320(9) 0.140(2) -0.0051(10) 0.0232(11) 0.0136(8)
O3 0.0518(8) 0.0194(7) 0.0507(9) -0.0017(6) -0.0167(6) -0.0004(6)
O4 0.0788(11) 0.0218(8) 0.0739(12) -0.0047(7) -0.0300(9) -0.0100(7)
O5 0.0639(11) 0.0314(9) 0.1376(19) -0.0023(10) -0.0248(11) -0.0150(8)
O6 0.0687(11) 0.0362(10) 0.162(2) 0.0098(11) -0.0577(13) -0.0027(8)
O7 0.0519(8) 0.0207(7) 0.0508(9) -0.0023(6) 0.0167(7) -0.0015(6)
O8 0.0793(11) 0.0221(8) 0.0743(12) -0.0039(7) 0.0316(9) 0.0083(7)

loop_
_atom_type_symbol
_atom_type_description
_atom_type_scat_dispersion_real
_atom_type_scat_dispersion_imag
_atom_type_scat_source
C C 0.0033 0.0016 'International Tables Vol C Tables 4.2.6.8 and 6.1.1.4'
H H 0.0000 0.0000 'International Tables Vol C Tables 4.2.6.8 and 6.1.1.4'
N N 0.0061 0.0033 'International Tables Vol C Tables 4.2.6.8 and 6.1.1.4'
O O 0.0106 0.0060 'International Tables Vol C Tables 4.2.6.8 and 6.1.1.4'

loop_
_geom_angle_atom_site_label_1
_geom_angle_atom_site_label_2
_geom_angle_atom_site_label_3
_geom_angle
C2 C1 C6 123.56(18)
C2 C1 N1 118.29(17)
C6 C1 N1 118.10(17)
C1 C2 C3 117.54(17)
C1 C2 H2 121.2
C3 C2 H2 121.2
C2 C3 C4 120.40(19)
C2 C3 H3 119.8
C4 C3 H3 119.8
C3 C4 C5 121.26(19)
C3 C4 H4 119.4
C5 C4 H4 119.4
C6 C5 C4 118.75(17)
C6 C5 C7 123.36(17)
C4 C5 C7 117.86(17)
C1 C6 C5 118.48(18)
C1 C6 H6 120.8
C5 C6 H6 120.8
O3 C7 C5 110.70(15)
O3 C7 C8 103.42(14)
C5 C7 C8 117.01(15)
O3 C7 H7 108.5
C5 C7 H7 108.5
C8 C7 H7 108.5
C14 C8 C9 110.41(16)
C14 C8 C7 99.00(14)
C9 C8 C7 115.63(15)
C14 C8 H8 110.4
C9 C8 H8 110.4
C7 C8 H8 110.4
C10 C9 C8 114.21(16)
C10 C9 H9A 108.7
C8 C9 H9A 108.7
C10 C9 H9B 108.7
C8 C9 H9B 108.7
H9A C9 H9B 107.6
C9 C10 C11 116.21(16)
C9 C10 H10A 108.2
C11 C10 H10A 108.2
C9 C10 H10B 108.2
C11 C10 H10B 108.2
H10A C10 H10B 107.4
C12 C11 C10 115.23(19)
C12 C11 H11A 108.5
C10 C11 H11A 108.5
C12 C11 H11B 108.5
C10 C11 H11B 108.5
H11A C11 H11B 107.5
C11 C12 C13 114.15(18)
C11 C12 H12A 108.7
C13 C12 H12A 108.7
C11 C12 H12B 108.7
C13 C12 H12B 108.7
H12A C12 H12B 107.6
C14 C13 C12 112.56(16)
C14 C13 H13A 109.1
C12 C13 H13A 109.1
C14 C13 H13B 109.1
C12 C13 H13B 109.1
H13A C13 H13B 107.8
N2 C14 C13 120.57(17)
N2 C14 C8 110.14(15)
C13 C14 C8 128.95(17)
C20 C15 C16 123.06(18)
C20 C15 N3 118.36(17)
C16 C15 N3 118.54(17)
C17 C16 C15 117.82(18)
C17 C16 H16 121.1
C15 C16 H16 121.1
C16 C17 C18 120.39(18)
C16 C17 H17 119.8
C18 C17 H17 119.8
C19 C18 C17 121.21(19)
C19 C18 H18 119.4
C17 C18 H18 119.4
C20 C19 C18 118.77(17)
C20 C19 C21 123.14(16)
C18 C19 C21 118.05(17)
C15 C20 C19 118.74(17)
C15 C20 H20 120.6
C19 C20 H20 120.6
O7 C21 C19 110.88(15)
O7 C21 C22 103.62(14)
C19 C21 C22 116.96(15)
O7 C21 H21 108.3
C19 C21 H21 108.3
C22 C21 H21 108.3
C28 C22 C23 110.33(15)
C28 C22 C21 99.16(14)
C23 C22 C21 115.75(15)
C28 C22 H22 110.4
C23 C22 H22 110.4
C21 C22 H22 110.4
C24 C23 C22 114.47(16)
C24 C23 H23A 108.6
C22 C23 H23A 108.6
C24 C23 H23B 108.6
C22 C23 H23B 108.6
H23A C23 H23B 107.6
C23 C24 C25 115.85(17)
C23 C24 H24A 108.3
C25 C24 H24A 108.3
C23 C24 H24B 108.3
C25 C24 H24B 108.3
H24A C24 H24B 107.4
C26 C25 C24 115.44(19)
C26 C25 H25A 108.4
C24 C25 H25A 108.4
C26 C25 H25B 108.4
C24 C25 H25B 108.4
H25A C25 H25B 107.5
C25 C26 C27 114.04(18)
C25 C26 H26A 108.7
C27 C26 H26A 108.7
C25 C26 H26B 108.7
C27 C26 H26B 108.7
H26A C26 H26B 107.6
C28 C27 C26 112.79(16)
C28 C27 H27A 109.0
C26 C27 H27A 109.0
C28 C27 H27B 109.0
C26 C27 H27B 109.0
H27A C27 H27B 107.8
N4 C28 C27 120.77(17)
N4 C28 C22 109.83(16)
C27 C28 C22 129.08(17)
O2 N1 O1 123.2(2)
O2 N1 C1 118.45(19)
O1 N1 C1 118.36(17)
O4 N2 C14 133.10(16)
O4 N2 O3 114.79(14)
C14 N2 O3 112.05(14)
O6 N3 O5 123.37(19)
O6 N3 C15 118.24(17)
O5 N3 C15 118.39(18)
O8 N4 C28 133.02(17)
O8 N4 O7 114.77(15)
C28 N4 O7 112.15(14)
C7 O3 N2 102.59(12)
C21 O7 N4 102.57(13)

loop_
_geom_bond_atom_site_label_1
_geom_bond_atom_site_label_2
_geom_bond_distance
C1 C2 1.376(3)
C1 C6 1.385(2)
C1 N1 1.475(3)
C2 C3 1.380(3)
C2 H2 0.9500
C3 C4 1.386(3)
C3 H3 0.9500
C4 C5 1.395(3)
C4 H4 0.9500
C5 C6 1.386(3)
C5 C7 1.502(3)
C6 H6 0.9500
C7 O3 1.452(2)
C7 C8 1.543(2)
C7 H7 1.0000
C8 C14 1.497(2)
C8 C9 1.534(3)
C8 H8 1.0000
C9 C10 1.522(3)
C9 H9A 0.9900
C9 H9B 0.9900
C10 C11 1.526(3)
C10 H10A 0.9900
C10 H10B 0.9900
C11 C12 1.531(3)
C11 H11A 0.9900
C11 H11B 0.9900
C12 C13 1.524(3)
C12 H12A 0.9900
C12 H12B 0.9900
C13 C14 1.496(2)
C13 H13A 0.9900
C13 H13B 0.9900
C14 N2 1.286(2)
C15 C20 1.386(3)
C15 C16 1.382(3)
C15 N3 1.471(3)
C16 C17 1.375(3)
C16 H16 0.9500
C17 C18 1.390(3)
C17 H17 0.9500
C18 C19 1.393(3)
C18 H18 0.9500
C19 C20 1.386(3)
C19 C21 1.504(2)
C20 H20 0.9500
C21 O7 1.450(2)
C21 C22 1.540(3)
C21 H21 1.0000
C22 C28 1.495(2)
C22 C23 1.535(3)
C22 H22 1.0000
C23 C24 1.520(3)
C23 H23A 0.9900
C23 H23B 0.9900
C24 C25 1.531(3)
C24 H24A 0.9900
C24 H24B 0.9900
C25 C26 1.525(3)
C25 H25A 0.9900
C25 H25B 0.9900
C26 C27 1.528(3)
C26 H26A 0.9900
C26 H26B 0.9900
C27 C28 1.486(3)
C27 H27A 0.9900
C27 H27B 0.9900
C28 N4 1.292(2)
N1 O2 1.214(2)
N1 O1 1.207(2)
N2 O4 1.261(2)
N2 O3 1.4587(19)
N3 O6 1.208(2)
N3 O5 1.216(2)
N4 O8 1.257(2)
N4 O7 1.457(2)
